data_7042007
loop_
_publ_author_name
'Diehl, Tobias'
'Krause, Melanie T. S.'
'Ueberlein, Sven'
'Becker, Stefanie'
'Trommer, Aline'
'Schnakenburg, Gregor'
'Engeser, Marianne'

_publ_section_title
;
 Synthesis of hydroxyl-functionalized N-heterocyclic carbene gold(i)
 complexes and peptide conjugates.
;
_journal_issue 9
_journal_name_full 'Dalton transactions (Cambridge, England : 2003)'
_journal_page_first 2988
_journal_page_last 2997
_journal_paper_doi 10.1039/c6dt04834j
_journal_volume 46
_journal_year 2017
_chemical_formula_moiety 'C22 H26 Au N4 O2, Br'
_chemical_formula_sum 'C22 H26 Au Br N4 O2'
_chemical_formula_weight 655.34
_chemical_name_systematic
;
 ? 
;
_space_group_crystal_system monoclinic
_space_group_IT_number 15
_space_group_name_Hall '-C 2yc'
_space_group_name_H-M_alt 'C 1 2/c 1'
_symmetry_space_group_name_Hall '-C 2yc'
_symmetry_space_group_name_H-M 'C 1 2/c 1'
_atom_sites_solution_hydrogens geom
_atom_sites_solution_primary direct
_atom_sites_solution_secondary difmap
_audit_creation_date 2014-10-27
_audit_creation_method
;
Olex2 1.2
(compiled 2014.07.22 svn.r2960 for OlexSys, GUI svn.r4862)
;
_audit_update_record
;
2017-01-18 deposited with the CCDC.
2017-02-09 downloaded from the CCDC.
;
_cell_angle_alpha 90.00
_cell_angle_beta 96.142(6)
_cell_angle_gamma 90.00
_cell_formula_units_Z 4
_cell_length_a 13.4734(10)
_cell_length_b 14.2194(10)
_cell_length_c 11.8904(8)
_cell_measurement_reflns_used 5855
_cell_measurement_temperature 123
_cell_measurement_theta_max 29.26
_cell_measurement_theta_min 2.81
_cell_volume 2264.9(3)
_computing_molecular_graphics 'Olex2 (Dolomanov et al., 2009)'
_computing_publication_material 'Olex2 (Dolomanov et al., 2009)'
_computing_structure_refinement 'XL (Sheldrick, 2008)'
_computing_structure_solution 'XS (Sheldrick, 2008)'
_diffrn_ambient_temperature 123(2)
_diffrn_detector 'image plate (34 cm diameter)'
_diffrn_detector_area_resol_mean 6.67
_diffrn_detector_type STOE
_diffrn_measured_fraction_theta_full 0.996
_diffrn_measured_fraction_theta_max 0.996
_diffrn_measurement_device '2-circle goniometer'
_diffrn_measurement_device_type 'STOE IPDS 2T'
_diffrn_measurement_method 'rotation method'
_diffrn_radiation_collimation '0.5 mm diameter, monocapillary'
_diffrn_radiation_monochromator 'plane graphite'
_diffrn_radiation_polarisn_norm 0
_diffrn_radiation_type MoK\a
_diffrn_radiation_wavelength 0.71073
_diffrn_reflns_av_R_equivalents 0.1547
_diffrn_reflns_av_unetI/netI 0.0951
_diffrn_reflns_limit_h_max 17
_diffrn_reflns_limit_h_min -18
_diffrn_reflns_limit_k_max 19
_diffrn_reflns_limit_k_min -19
_diffrn_reflns_limit_l_max 15
_diffrn_reflns_limit_l_min -16
_diffrn_reflns_number 11112
_diffrn_reflns_theta_full 26.00
_diffrn_reflns_theta_max 26.00
_diffrn_reflns_theta_min 2.81
_diffrn_source 'sealed X-ray tube, 12 x 0.4 mm long-fine focus'
_diffrn_source_current 40
_diffrn_source_power 2.00
_diffrn_source_voltage 50
_exptl_absorpt_coefficient_mu 8.285
_exptl_absorpt_correction_T_max 0.5082
_exptl_absorpt_correction_T_min 0.2484
_exptl_absorpt_correction_type integration
_exptl_crystal_colour clear
_exptl_crystal_colour_lustre clear
_exptl_crystal_density_diffrn 1.922
_exptl_crystal_density_method 'not measured'
_exptl_crystal_description plank
_exptl_crystal_F_000 1264
_exptl_crystal_size_max 0.3
_exptl_crystal_size_mid 0.12
_exptl_crystal_size_min 0.09
_refine_diff_density_max 4.917
_refine_diff_density_min -11.835
_refine_diff_density_rms 0.481
_refine_ls_extinction_method none
_refine_ls_goodness_of_fit_ref 1.368
_refine_ls_hydrogen_treatment constr
_refine_ls_matrix_type full
_refine_ls_number_parameters 139
_refine_ls_number_reflns 2222
_refine_ls_number_restraints 55
_refine_ls_restrained_S_all 1.354
_refine_ls_R_factor_all 0.1482
_refine_ls_R_factor_gt 0.1461
_refine_ls_shift/su_max 0.000
_refine_ls_shift/su_mean 0.000
_refine_ls_structure_factor_coef Fsqd
_refine_ls_weighting_details 'calc w=1/[\s^2^(Fo^2^)+(0.0001P)^2^+623.7133P] where P=(Fo^2^+2Fc^2^)/3'
_refine_ls_weighting_scheme calc
_refine_ls_wR_factor_gt 0.3493
_refine_ls_wR_factor_ref 0.3503
_reflns_number_gt 2145
_reflns_number_total 2222
_reflns_threshold_expression >2sigma(I)
_cod_data_source_file c6dt04834j2.cif
_cod_data_source_block 3716
_cod_depositor_comments 'Adding full bibliography for 7042003--7042010.cif.'
_cod_database_code 7042007
_olex2_refinement_description
;
1. Fixed Uiso
 At 1.2 times of:
  All C(H) groups, All C(H,H) groups
 At 1.5 times of:
  All C(H,H,H) groups, All O(H) groups
2. Restrained distances
 C10-C11
 1.5 with sigma of 0.01
3. Uiso/Uaniso restraints and constraints
Uanis(C2) \\sim Ueq, Uanis(C3) \\sim Ueq, Uanis(C4) \\sim Ueq, Uanis(C5) \\sim
Ueq, Uanis(C6) \\sim Ueq, Uanis(C7) \\sim Ueq, Uanis(C9) \\sim Ueq, Uanis(C11)
\\sim Ueq: with sigma of 0.01 and sigma for terminal atoms of 0.02
Uanis(N2) \\sim Ueq: with sigma of 0.01 and sigma for terminal atoms of 0.02
4.a Secondary CH2 refined with riding coordinates:
 C8(H8A,H8B), C9(H9A,H9B), C10(H10A,H10B)
4.b Aromatic/amide H refined with riding coordinates:
 C4(H4), C5(H5), C6(H6)
4.c Idealised Me refined as rotating group:
 C11(H11A,H11B,H11C)
4.d Idealised tetrahedral OH refined as rotating group:
 O(H)
;

loop_
_space_group_symop_id
_space_group_symop_operation_xyz
1 'x, y, z'
2 '-x, y, -z+1/2'
3 'x+1/2, y+1/2, z'
4 '-x+1/2, y+1/2, -z+1/2'
5 '-x, -y, -z'
6 'x, -y, z-1/2'
7 '-x+1/2, -y+1/2, -z'
8 'x+1/2, -y+1/2, z-1/2'

loop_
_atom_site_label
_atom_site_type_symbol
_atom_site_fract_x
_atom_site_fract_y
_atom_site_fract_z
_atom_site_U_iso_or_equiv
_atom_site_adp_type
_atom_site_occupancy
_atom_site_calc_flag
_atom_site_site_symmetry_order
_atom_site_refinement_flags_posn
_atom_site_refinement_flags_adp
_atom_site_refinement_flags_occupancy
Au Au 0.0000 0.31519(12) 0.2500 0.0326(5) Uani 1 d 2 S T P
O O 0.135(2) 0.105(2) -0.042(2) 0.062(8) Uani 1 d 1 . . .
H H 0.1320 0.0709 0.0152 0.093 Uiso 1 calc 1 GR . .
N1 N -0.080(2) 0.2483(17) 0.016(2) 0.037(6) Uani 1 d 1 . . .
N2 N -0.1424(18) 0.3849(19) 0.056(2) 0.035(6) Uani 1 d 1 . U .
C1 C -0.079(2) 0.314(2) 0.094(2) 0.036(6) Uani 1 d 1 . . .
C2 C -0.143(3) 0.272(3) -0.079(3) 0.047(8) Uani 1 d 1 . U .
C3 C -0.183(2) 0.357(2) -0.059(3) 0.040(7) Uani 1 d 1 . U .
C4 C -0.166(3) 0.223(3) -0.182(3) 0.051(9) Uani 1 d 1 . U .
H4 H -0.1364 0.1645 -0.1992 0.061 Uiso 1 calc 1 R . .
C5 C -0.237(4) 0.271(3) -0.258(4) 0.070(12) Uani 1 d 1 . U .
H5 H -0.2565 0.2417 -0.3288 0.084 Uiso 1 calc 1 R . .
C6 C -0.281(4) 0.353(3) -0.237(4) 0.071(12) Uani 1 d 1 . U .
H6 H -0.3289 0.3791 -0.2926 0.085 Uiso 1 calc 1 R . .
C7 C -0.256(3) 0.400(3) -0.137(3) 0.049(8) Uani 1 d 1 . U .
C8 C -0.012(3) 0.165(2) 0.023(3) 0.060(13) Uani 1 d 1 . . .
H8A H -0.0461 0.1115 -0.0175 0.072 Uiso 1 calc 1 R . .
H8B H 0.0054 0.1471 0.1029 0.072 Uiso 1 calc 1 R . .
C9 C 0.081(2) 0.189(2) -0.030(3) 0.043(7) Uani 1 d 1 . U .
H9A H 0.0636 0.2189 -0.1048 0.051 Uiso 1 calc 1 R . .
H9B H 0.1222 0.2343 0.0187 0.051 Uiso 1 calc 1 R . .
C10 C -0.165(3) 0.469(2) 0.108(4) 0.054(10) Uani 1 d 1 D . .
H10A H -0.1653 0.4582 0.1898 0.065 Uiso 1 calc 1 R . .
H10B H -0.2332 0.4891 0.0773 0.065 Uiso 1 calc 1 R . .
C11 C -0.093(4) 0.547(3) 0.090(5) 0.082(14) Uani 1 d 1 D U .
H11A H -0.0253 0.5267 0.1166 0.123 Uiso 1 calc 1 GR . .
H11B H -0.1104 0.6027 0.1322 0.123 Uiso 1 calc 1 GR . .
H11C H -0.0972 0.5621 0.0091 0.123 Uiso 1 calc 1 GR . .
Br Br 0.0000 0.0185(4) -0.2500 0.078(2) Uani 1 d 2 S T P

loop_
_atom_site_aniso_label
_atom_site_aniso_U_11
_atom_site_aniso_U_22
_atom_site_aniso_U_33
_atom_site_aniso_U_23
_atom_site_aniso_U_13
_atom_site_aniso_U_12
Au 0.0336(9) 0.0280(8) 0.0363(9) 0.000 0.0041(6) 0.000
O 0.080(19) 0.074(19) 0.032(14) -0.006(13) 0.000(13) 0.036(16)
N1 0.040(14) 0.027(12) 0.042(15) 0.010(11) -0.003(12) 0.005(11)
N2 0.030(9) 0.040(9) 0.036(9) 0.009(8) 0.015(7) 0.007(7)
C1 0.049(17) 0.037(15) 0.022(13) 0.006(13) 0.008(12) -0.006(15)
C2 0.045(11) 0.049(11) 0.046(11) 0.008(9) 0.003(8) -0.001(9)
C3 0.039(10) 0.046(11) 0.035(10) 0.008(8) 0.010(8) -0.002(8)
C4 0.048(11) 0.055(12) 0.049(12) 0.006(9) 0.005(9) -0.005(9)
C5 0.067(14) 0.073(14) 0.070(14) 0.004(9) 0.004(9) -0.003(9)
C6 0.068(15) 0.076(15) 0.069(15) 0.006(9) 0.009(9) 0.000(9)
C7 0.043(11) 0.056(12) 0.048(11) 0.006(9) 0.011(9) 0.007(9)
C8 0.10(3) 0.015(15) 0.06(2) 0.011(14) -0.03(2) 0.004(17)
C9 0.045(10) 0.039(10) 0.043(10) 0.002(9) -0.003(8) 0.001(9)
C10 0.05(2) 0.05(2) 0.07(3) 0.019(19) 0.018(18) 0.019(17)
C11 0.09(2) 0.07(2) 0.08(2) 0.003(16) 0.015(17) 0.003(17)
Br 0.159(7) 0.030(3) 0.041(3) 0.000 -0.010(4) 0.000

loop_
_atom_type_symbol
_atom_type_description
_atom_type_scat_dispersion_real
_atom_type_scat_dispersion_imag
_atom_type_scat_source
C C 0.0033 0.0016 'International Tables Vol C Tables 4.2.6.8 and 6.1.1.4'
H H 0.0000 0.0000 'International Tables Vol C Tables 4.2.6.8 and 6.1.1.4'
Au Au -2.0133 8.8022 'International Tables Vol C Tables 4.2.6.8 and 6.1.1.4'
Br Br -0.2901 2.4595 'International Tables Vol C Tables 4.2.6.8 and 6.1.1.4'
N N 0.0061 0.0033 'International Tables Vol C Tables 4.2.6.8 and 6.1.1.4'
O O 0.0106 0.0060 'International Tables Vol C Tables 4.2.6.8 and 6.1.1.4'

loop_
_geom_angle_atom_site_label_1
_geom_angle_atom_site_label_2
_geom_angle_atom_site_label_3
_geom_angle
_geom_angle_site_symmetry_1
C1 Au C1 178.8(19) 2
C9 O H 109.5 .
C1 N1 C2 111(3) .
C1 N1 C8 125(3) .
C2 N1 C8 124(3) .
C1 N2 C3 106(2) .
C1 N2 C10 130(3) .
C10 N2 C3 124(3) .
N1 C1 Au 128(2) .
N1 C1 N2 110(3) .
N2 C1 Au 123(2) .
N1 C2 C4 130(3) .
C3 C2 N1 107(3) .
C3 C2 C4 123(3) .
C2 C3 N2 107(3) .
C2 C3 C7 122(3) .
C7 C3 N2 131(3) .
C2 C4 H4 123.8 .
C5 C4 C2 112(4) .
C5 C4 H4 123.8 .
C4 C5 H5 117.2 .
C6 C5 C4 126(5) .
C6 C5 H5 117.2 .
C5 C6 H6 119.6 .
C5 C6 C7 121(4) .
C7 C6 H6 119.6 .
C6 C7 C3 117(4) .
N1 C8 H8A 109.8 .
N1 C8 H8B 109.8 .
N1 C8 C9 109(3) .
H8A C8 H8B 108.2 .
C9 C8 H8A 109.8 .
C9 C8 H8B 109.8 .
O C9 C8 108(3) .
O C9 H9A 110.1 .
O C9 H9B 110.1 .
C8 C9 H9A 110.1 .
C8 C9 H9B 110.1 .
H9A C9 H9B 108.4 .
N2 C10 H10A 108.9 .
N2 C10 H10B 108.9 .
N2 C10 C11 113(3) .
H10A C10 H10B 107.7 .
C11 C10 H10A 108.9 .
C11 C10 H10B 108.9 .
C10 C11 H11A 109.5 .
C10 C11 H11B 109.5 .
C10 C11 H11C 109.5 .
H11A C11 H11B 109.5 .
H11A C11 H11C 109.5 .
H11B C11 H11C 109.5 .

loop_
_geom_bond_atom_site_label_1
_geom_bond_atom_site_label_2
_geom_bond_distance
_geom_bond_site_symmetry_2
Au C1 2.04(3) 2
Au C1 2.04(3) .
O H 0.8400 .
O C9 1.42(4) .
N1 C1 1.31(4) .
N1 C2 1.39(4) .
N1 C8 1.49(4) .
N2 C1 1.37(4) .
N2 C3 1.47(4) .
N2 C10 1.40(5) .
C2 C3 1.36(5) .
C2 C4 1.42(5) .
C3 C7 1.41(5) .
C4 H4 0.9500 .
C4 C5 1.42(6) .
C5 H5 0.9500 .
C5 C6 1.34(6) .
C6 H6 0.9500 .
C6 C7 1.37(6) .
C8 H8A 0.9900 .
C8 H8B 0.9900 .
C8 C9 1.50(6) .
C9 H9A 0.9900 .
C9 H9B 0.9900 .
C10 H10A 0.9900 .
C10 H10B 0.9900 .
C10 C11 1.499(10) .
C11 H11A 0.9800 .
C11 H11B 0.9800 .
C11 H11C 0.9800 .

loop_
_geom_torsion_atom_site_label_1
_geom_torsion_atom_site_label_2
_geom_torsion_atom_site_label_3
_geom_torsion_atom_site_label_4
_geom_torsion
_geom_torsion_site_symmetry_1
N1 C2 C3 N2 -1(4) .
N1 C2 C3 C7 -177(3) .
N1 C2 C4 C5 178(4) .
N1 C8 C9 O -169(3) .
N2 C3 C7 C6 -177(4) .
C1 Au C1 N1 -27(3) 2
C1 Au C1 N2 152(2) 2
C1 N1 C2 C3 1(4) .
C1 N1 C2 C4 179(4) .
C1 N1 C8 C9 -90(4) .
C1 N2 C3 C2 2(3) .
C1 N2 C3 C7 176(4) .
C1 N2 C10 C11 85(5) .
C2 N1 C1 Au 180(2) .
C2 N1 C1 N2 1(4) .
C2 N1 C8 C9 82(4) .
C2 C3 C7 C6 -3(5) .
C2 C4 C5 C6 0(6) .
C3 N2 C1 Au 180(2) .
C3 N2 C1 N1 -1(3) .
C3 N2 C10 C11 -92(4) .
C3 C2 C4 C5 -3(5) .
C4 C2 C3 N2 180(3) .
C4 C2 C3 C7 5(5) .
C4 C5 C6 C7 1(7) .
C5 C6 C7 C3 0(6) .
C8 N1 C1 Au -8(5) .
C8 N1 C1 N2 173(3) .
C8 N1 C2 C3 -172(3) .
C8 N1 C2 C4 6(6) .
C10 N2 C1 Au 2(4) .
C10 N2 C1 N1 -179(3) .
C10 N2 C3 C2 180(3) .
C10 N2 C3 C7 -6(5) .
